data_8104088
loop_
_publ_author_name
'Padeste, C.'
'Schmalle, H.W.'
'Oswald, H.R.'

_publ_section_title
;
 Crystal structure of calcium hydroxide nitrate hydrate and its
 superstructure in relation to cadmium hydroxide nitrate hydrate
;
_journal_name_full 'Zeitschrift fuer Kristallographie (149,1979-)'
_journal_page_first 35
_journal_page_last 46
_journal_volume 200
_journal_year 1992
_chemical_formula_sum 'Ca H3 N O5'
_chemical_name_systematic 'Ca (O H) N O3 (H2 O)'
_space_group_IT_number 61
_symmetry_space_group_name_Hall '-P 2ac 2ab'
_symmetry_space_group_name_H-M 'P b c a'
_cell_angle_alpha 90
_cell_angle_beta 90
_cell_angle_gamma 90
_cell_formula_units_Z 16
_cell_length_a 13.958
_cell_length_b 8.817
_cell_length_c 14.402
_cell_volume 1772.421
_citation_journal_id_ASTM ZEKRDZ
_cod_data_source_file Padeste_ZEKRDZ_1992_38.cif
_cod_data_source_block H3Ca1N1O5
_cod_original_formula_sum 'H3 Ca1 N1 O5'
_cod_database_code 8104088

loop_
_symmetry_equiv_pos_as_xyz
x,y,z
-x+1/2,-y,z+1/2
x+1/2,-y+1/2,-z
-x,y+1/2,-z+1/2
-x,-y,-z
x-1/2,y,-z-1/2
-x-1/2,y-1/2,z
x,-y-1/2,z-1/2

loop_
_atom_site_label
_atom_site_type_symbol
_atom_site_fract_x
_atom_site_fract_y
_atom_site_fract_z
_atom_site_occupancy
_atom_site_U_iso_or_equiv
Ca2 Ca+2 0.2315 0.51366 0.69807 1 0.0
N1 N+5 0.4128 0.2615 0.4432 1 0.0
O3 O-2 0.3215 0.2797 0.4526 1 0.0
O10 O-2 0.1556 0.3875 0.574 1 0.0
O6 O-2 0.3195 0.2782 0.7024 1 0.0
O7 O-2 0.1638 0.3853 0.3143 1 0.0
H2 H+1 0.1637 0.2622 0.319 1 0.0
N2 N+5 0.4065 0.2697 0.6914 1 0.0
H1 H+1 0.1007 0.4099 0.3104 1 0.0
Ca1 Ca+2 0.22805 0.51183 0.44622 1 0.0
O5 O-2 0.4563 0.3827 0.68 1 0.0
O2 O-2 0.463 0.3736 0.4469 1 0.0
H5 H+1 0.0963 0.3963 0.572 1 0.0
O9 O-2 0.3219 0.6094 0.5711 1 0.0
H6 H+1 0.1701 0.2467 0.5792 1 0.0
H3 H+1 0.3976 0.5866 0.3367 1 0.0
O1 O-2 0.4405 0.1289 0.4386 1 0.0
H4 H+1 0.3831 0.5657 0.5758 1 0.0
O4 O-2 0.4439 0.1411 0.6856 1 0.0
O8 O-2 0.331 0.6018 0.3294 1 0.0
